data_4101712
loop_
_publ_author_name
'Salata, Michael R.'
'Marks, Tobin J.'

_publ_section_title
;
 Synthesis, characterization, and marked polymerization selectivity
 characteristics of binuclear phenoxyiminato organozirconium catalysts.
;
_journal_issue 1
_journal_name_full 'Journal of the American Chemical Society'
_journal_page_first 12
_journal_page_last 13
_journal_paper_doi 10.1021/ja076857e
_journal_volume 130
_journal_year 2008
_chemical_formula_moiety 'C36 H42 N2 O2'
_chemical_formula_sum 'C36 H42 N2 O2'
_chemical_formula_weight 534.72
_chemical_name_systematic
; 
 ? 
;
_space_group_IT_number 14
_symmetry_cell_setting monoclinic
_symmetry_space_group_name_Hall '-P 2ybc'
_symmetry_space_group_name_H-M 'P 1 21/c 1'
_atom_sites_solution_hydrogens geom
_atom_sites_solution_primary direct
_atom_sites_solution_secondary difmap
_audit_creation_method SHELXL-97
_cell_angle_alpha 90.00
_cell_angle_beta 109.4350(10)
_cell_angle_gamma 90.00
_cell_formula_units_Z 4
_cell_length_a 10.0592(8)
_cell_length_b 23.0731(18)
_cell_length_c 13.9928(11)
_cell_measurement_reflns_used 7436
_cell_measurement_temperature 153(2)
_cell_measurement_theta_max 28.91
_cell_measurement_theta_min 1.77
_cell_volume 3062.6(4)
_computing_cell_refinement 'Bruker SMART'
_computing_data_collection 'Bruker SMART'
_computing_data_reduction 'Bruker SHELXTL'
_computing_molecular_graphics 'Bruker SHELXTL'
_computing_publication_material 'Bruker SHELXTL'
_computing_structure_refinement 'SHELXL-97 (Sheldrick, 1997)'
_computing_structure_solution 'SHELXS-97 (Sheldrick, 1990)'
_diffrn_ambient_temperature 153(2)
_diffrn_measured_fraction_theta_full 0.920
_diffrn_measured_fraction_theta_max 0.920
_diffrn_measurement_device_type 'CCD area detector'
_diffrn_measurement_method 'omega scans'
_diffrn_radiation_monochromator graphite
_diffrn_radiation_source 'fine-focus sealed tube'
_diffrn_radiation_type MoK\a
_diffrn_radiation_wavelength 0.71073
_diffrn_reflns_av_R_equivalents 0.0299
_diffrn_reflns_av_sigmaI/netI 0.0254
_diffrn_reflns_limit_h_max 12
_diffrn_reflns_limit_h_min -13
_diffrn_reflns_limit_k_max 30
_diffrn_reflns_limit_k_min -30
_diffrn_reflns_limit_l_max 18
_diffrn_reflns_limit_l_min -18
_diffrn_reflns_number 28358
_diffrn_reflns_theta_full 28.91
_diffrn_reflns_theta_max 28.91
_diffrn_reflns_theta_min 1.77
_exptl_absorpt_coefficient_mu 0.071
_exptl_absorpt_correction_T_max 0.99826
_exptl_absorpt_correction_T_min 0.99514
_exptl_absorpt_correction_type integration
_exptl_absorpt_process_details 'Bruker-AXS, 2003'
_exptl_crystal_colour orange
_exptl_crystal_density_diffrn 1.160
_exptl_crystal_density_method 'not measured'
_exptl_crystal_description tabular
_exptl_crystal_F_000 1152
_exptl_crystal_size_max 0.506
_exptl_crystal_size_mid 0.326
_exptl_crystal_size_min 0.186
_refine_diff_density_max 0.768
_refine_diff_density_min -0.363
_refine_diff_density_rms 0.062
_refine_ls_extinction_method none
_refine_ls_goodness_of_fit_ref 1.040
_refine_ls_hydrogen_treatment mixed
_refine_ls_matrix_type full
_refine_ls_number_parameters 385
_refine_ls_number_reflns 7436
_refine_ls_number_restraints 0
_refine_ls_restrained_S_all 1.040
_refine_ls_R_factor_all 0.0836
_refine_ls_R_factor_gt 0.0616
_refine_ls_shift/su_max 0.000
_refine_ls_shift/su_mean 0.000
_refine_ls_structure_factor_coef Fsqd
_refine_ls_weighting_details 'calc w=1/[\s^2^(Fo^2^)+(0.1000P)^2^+1.4268P] where P=(Fo^2^+2Fc^2^)/3'
_refine_ls_weighting_scheme calc
_refine_ls_wR_factor_gt 0.1614
_refine_ls_wR_factor_ref 0.1872
_reflns_number_gt 5481
_reflns_number_total 7436
_reflns_threshold_expression >2sigma(I)
_cod_data_source_file ja076857esi20070910_114334.cif
_cod_data_source_block s03sad
_cod_depositor_comments
;
The following automatic conversions were performed:

'_symmetry_cell_setting' value 'Monoclinic' changed to 'monoclinic'
according to the built-in table from CIF Core dictionary named
'cif_core.dic' version 2.4.1 from 2010-06-29.

Automatic conversion script
Id: cif_fix_values 1673 2011-04-08 12:14:43Z adriana 
;
_cod_original_sg_symbol_H-M P2(1)/c
_cod_database_code 4101712

loop_
_symmetry_equiv_pos_as_xyz
'x, y, z'
'-x, y+1/2, -z+1/2'
'-x, -y, -z'
'x, -y-1/2, z-1/2'

loop_
_atom_site_label
_atom_site_type_symbol
_atom_site_fract_x
_atom_site_fract_y
_atom_site_fract_z
_atom_site_U_iso_or_equiv
_atom_site_adp_type
_atom_site_occupancy
_atom_site_symmetry_multiplicity
_atom_site_calc_flag
_atom_site_refinement_flags
_atom_site_disorder_assembly
_atom_site_disorder_group
O2 O 0.23297(12) 0.05209(5) 0.27664(9) 0.0310(3) Uani 1 1 d . . .
O1 O 0.28108(12) 0.15938(5) 0.27875(10) 0.0320(3) Uani 1 1 d . . .
C20 C 0.10135(16) 0.06200(6) 0.26104(11) 0.0235(3) Uani 1 1 d . . .
C19 C 0.04932(16) 0.12094(6) 0.25416(11) 0.0230(3) Uani 1 1 d . . .
C14 C 0.14345(16) 0.16862(6) 0.26402(11) 0.0237(3) Uani 1 1 d . . .
C15 C 0.09397(16) 0.22558(6) 0.25869(11) 0.0239(3) Uani 1 1 d . . .
N2 N 0.17712(15) -0.05698(6) 0.27238(10) 0.0279(3) Uani 1 1 d . . .
C18 C -0.09462(17) 0.13172(7) 0.23898(11) 0.0254(3) Uani 1 1 d . . .
C12 C 0.26102(16) 0.36922(6) 0.27355(11) 0.0230(3) Uani 1 1 d . . .
C22 C -0.14255(17) 0.02876(7) 0.23472(12) 0.0274(3) Uani 1 1 d . . .
H22 H -0.2074 -0.0022 0.2275 0.033 Uiso 1 1 calc R . .
N1 N 0.15654(14) 0.32680(5) 0.27127(10) 0.0252(3) Uani 1 1 d . . .
C16 C -0.05011(18) 0.23486(7) 0.24298(12) 0.0284(3) Uani 1 1 d . . .
H16 H -0.0845 0.2735 0.2389 0.034 Uiso 1 1 calc R . .
C17 C -0.14219(18) 0.18960(7) 0.23335(13) 0.0296(3) Uani 1 1 d . . .
H17 H -0.2388 0.1973 0.2228 0.036 Uiso 1 1 calc R . .
C23 C 0.00194(16) 0.01580(6) 0.25093(11) 0.0247(3) Uani 1 1 d . . .
C24 C 0.04596(17) -0.04246(6) 0.25633(11) 0.0253(3) Uani 1 1 d . . .
C8 C 0.26082(18) 0.39272(7) 0.18071(12) 0.0281(3) Uani 1 1 d . . .
C21 C -0.18968(17) 0.08400(7) 0.22929(12) 0.0278(3) Uani 1 1 d . . .
H21 H -0.2864 0.0912 0.2190 0.033 Uiso 1 1 calc R . .
C1 C 0.35300(17) 0.38980(6) 0.36650(12) 0.0266(3) Uani 1 1 d . . .
C25 C 0.23579(17) -0.11368(6) 0.27120(12) 0.0261(3) Uani 1 1 d . . .
C13 C 0.19201(17) 0.27380(7) 0.26789(11) 0.0246(3) Uani 1 1 d . . .
C5 C 0.45304(18) 0.43121(7) 0.36441(14) 0.0326(4) Uani 1 1 d . . .
H5 H 0.5171 0.4453 0.4264 0.039 Uiso 1 1 calc R . .
C7 C 0.3638(2) 0.43365(7) 0.18285(14) 0.0346(4) Uani 1 1 d . . .
H7 H 0.3677 0.4492 0.1209 0.042 Uiso 1 1 calc R . .
C30 C 0.3020(2) -0.18788(7) 0.17849(14) 0.0376(4) Uani 1 1 d . . .
H30 H 0.2947 -0.2064 0.1163 0.045 Uiso 1 1 calc R . .
C26 C 0.21604(19) -0.14026(7) 0.17787(13) 0.0318(4) Uani 1 1 d . . .
C33 C 0.31983(18) -0.13724(7) 0.36350(13) 0.0321(4) Uani 1 1 d . . .
C10 C 0.1471(2) 0.37472(8) 0.08305(13) 0.0355(4) Uani 1 1 d . . .
H10 H 0.0656 0.3600 0.1018 0.043 Uiso 1 1 calc R . .
C6 C 0.46054(18) 0.45206(7) 0.27354(15) 0.0351(4) Uani 1 1 d . . .
H6 H 0.5320 0.4790 0.2735 0.042 Uiso 1 1 calc R . .
C3 C 0.3431(2) 0.36762(7) 0.46620(13) 0.0358(4) Uani 1 1 d . . .
H3 H 0.2508 0.3470 0.4506 0.043 Uiso 1 1 calc R . .
C32 C 0.40208(19) -0.18512(8) 0.35955(14) 0.0370(4) Uani 1 1 d . . .
H32 H 0.4620 -0.2018 0.4208 0.044 Uiso 1 1 calc R . .
C31 C 0.39767(19) -0.20862(7) 0.26780(15) 0.0366(4) Uani 1 1 d . . .
H31 H 0.4604 -0.2391 0.2660 0.044 Uiso 1 1 calc R . .
C27 C 0.1018(2) -0.11928(8) 0.08197(14) 0.0387(4) Uani 1 1 d . . .
H27 H 0.0252 -0.1024 0.1040 0.046 Uiso 1 1 calc R . .
C34 C 0.3171(2) -0.11273(9) 0.46410(14) 0.0452(5) Uani 1 1 d . . .
H34 H 0.2307 -0.0882 0.4493 0.054 Uiso 1 1 calc R . .
C29 C 0.0360(2) -0.16837(10) 0.01005(16) 0.0508(5) Uani 1 1 d . . .
H29A H -0.0469 -0.1540 -0.0442 0.076 Uiso 1 1 calc R . .
H29B H 0.0075 -0.1993 0.0472 0.076 Uiso 1 1 calc R . .
H29C H 0.1048 -0.1836 -0.0193 0.076 Uiso 1 1 calc R . .
C11 C 0.1950(3) 0.32525(9) 0.02922(15) 0.0478(5) Uani 1 1 d . . .
H11A H 0.2728 0.3386 0.0074 0.072 Uiso 1 1 calc R . .
H11B H 0.1161 0.3130 -0.0301 0.072 Uiso 1 1 calc R . .
H11C H 0.2267 0.2925 0.0759 0.072 Uiso 1 1 calc R . .
C9 C 0.0935(3) 0.42603(9) 0.01147(15) 0.0530(6) Uani 1 1 d . . .
H9A H 0.0669 0.4577 0.0481 0.080 Uiso 1 1 calc R . .
H9B H 0.0112 0.4140 -0.0456 0.080 Uiso 1 1 calc R . .
H9C H 0.1681 0.4392 -0.0139 0.080 Uiso 1 1 calc R . .
C28 C 0.1549(2) -0.07054(10) 0.03039(16) 0.0531(6) Uani 1 1 d . . .
H28A H 0.2282 -0.0855 0.0052 0.080 Uiso 1 1 calc R . .
H28B H 0.1942 -0.0394 0.0793 0.080 Uiso 1 1 calc R . .
H28C H 0.0765 -0.0554 -0.0265 0.080 Uiso 1 1 calc R . .
C4 C 0.3442(3) 0.41662(10) 0.53936(17) 0.0627(7) Uani 1 1 d . . .
H4A H 0.4350 0.4368 0.5585 0.094 Uiso 1 1 calc R . .
H4B H 0.3301 0.4006 0.6002 0.094 Uiso 1 1 calc R . .
H4C H 0.2681 0.4440 0.5066 0.094 Uiso 1 1 calc R . .
C2 C 0.4586(3) 0.32390(12) 0.51474(19) 0.0717(8) Uani 1 1 d . . .
H2A H 0.4504 0.2912 0.4685 0.107 Uiso 1 1 calc R . .
H2B H 0.4492 0.3100 0.5783 0.107 Uiso 1 1 calc R . .
H2C H 0.5509 0.3424 0.5287 0.107 Uiso 1 1 calc R . .
C35 C 0.3057(4) -0.16174(13) 0.5366(2) 0.0856(10) Uani 1 1 d . . .
H35A H 0.3941 -0.1837 0.5594 0.128 Uiso 1 1 calc R . .
H35B H 0.2280 -0.1877 0.5009 0.128 Uiso 1 1 calc R . .
H35C H 0.2878 -0.1448 0.5954 0.128 Uiso 1 1 calc R . .
C36 C 0.4407(4) -0.07508(15) 0.5138(2) 0.0853(10) Uani 1 1 d . . .
H36A H 0.5272 -0.0982 0.5312 0.128 Uiso 1 1 calc R . .
H36B H 0.4313 -0.0583 0.5756 0.128 Uiso 1 1 calc R . .
H36C H 0.4449 -0.0439 0.4673 0.128 Uiso 1 1 calc R . .
H24 H -0.021(2) -0.0726(9) 0.2483(14) 0.031(5) Uiso 1 1 d . . .
H13 H 0.287(2) 0.2649(8) 0.2699(14) 0.031(5) Uiso 1 1 d . . .
H2D H 0.235(3) -0.0270(11) 0.2768(17) 0.053(7) Uiso 1 1 d . . .
H1A H 0.290(3) 0.1197(11) 0.2812(19) 0.056(7) Uiso 1 1 d . . .

loop_
_atom_site_aniso_label
_atom_site_aniso_U_11
_atom_site_aniso_U_22
_atom_site_aniso_U_33
_atom_site_aniso_U_23
_atom_site_aniso_U_13
_atom_site_aniso_U_12
O2 0.0261(6) 0.0192(5) 0.0460(7) -0.0006(5) 0.0099(5) -0.0009(4)
O1 0.0279(6) 0.0178(5) 0.0512(7) -0.0015(5) 0.0147(5) -0.0017(4)
C20 0.0280(8) 0.0194(7) 0.0223(7) 0.0000(5) 0.0077(6) -0.0024(5)
C19 0.0288(8) 0.0187(7) 0.0211(7) 0.0002(5) 0.0077(6) -0.0007(6)
C14 0.0285(8) 0.0199(7) 0.0233(7) -0.0002(5) 0.0094(6) -0.0001(6)
C15 0.0309(8) 0.0174(7) 0.0236(7) -0.0004(5) 0.0093(6) -0.0004(6)
N2 0.0301(7) 0.0176(6) 0.0324(7) 0.0006(5) 0.0053(6) -0.0022(5)
C18 0.0297(8) 0.0228(7) 0.0239(7) -0.0007(5) 0.0092(6) -0.0006(6)
C12 0.0267(7) 0.0159(6) 0.0267(7) -0.0007(5) 0.0094(6) 0.0030(5)
C22 0.0292(8) 0.0241(7) 0.0285(8) -0.0002(6) 0.0093(6) -0.0056(6)
N1 0.0300(7) 0.0192(6) 0.0263(6) -0.0009(5) 0.0090(5) -0.0010(5)
C16 0.0343(9) 0.0199(7) 0.0308(8) -0.0016(6) 0.0107(7) 0.0031(6)
C17 0.0292(8) 0.0245(8) 0.0358(8) -0.0009(6) 0.0119(7) 0.0030(6)
C23 0.0297(8) 0.0200(7) 0.0236(7) -0.0004(5) 0.0076(6) -0.0029(6)
C24 0.0294(8) 0.0202(7) 0.0246(7) 0.0011(6) 0.0065(6) -0.0034(6)
C8 0.0367(9) 0.0215(7) 0.0288(8) -0.0003(6) 0.0147(7) 0.0030(6)
C21 0.0250(8) 0.0265(8) 0.0317(8) -0.0002(6) 0.0091(6) -0.0021(6)
C1 0.0285(8) 0.0189(7) 0.0298(8) 0.0007(6) 0.0061(6) 0.0024(6)
C25 0.0292(8) 0.0172(7) 0.0302(8) 0.0020(6) 0.0074(6) -0.0009(6)
C13 0.0296(8) 0.0205(7) 0.0240(7) -0.0008(5) 0.0092(6) -0.0003(6)
C5 0.0266(8) 0.0243(8) 0.0427(9) -0.0015(7) 0.0058(7) 0.0001(6)
C7 0.0451(10) 0.0255(8) 0.0413(9) 0.0025(7) 0.0253(8) 0.0014(7)
C30 0.0520(11) 0.0255(8) 0.0409(10) -0.0054(7) 0.0228(8) -0.0048(7)
C26 0.0427(10) 0.0213(7) 0.0307(8) 0.0002(6) 0.0114(7) -0.0046(6)
C33 0.0343(9) 0.0289(8) 0.0306(8) 0.0028(6) 0.0074(7) 0.0036(7)
C10 0.0470(10) 0.0337(9) 0.0248(8) 0.0009(6) 0.0107(7) 0.0007(7)
C6 0.0309(9) 0.0235(8) 0.0563(11) -0.0006(7) 0.0217(8) -0.0020(6)
C3 0.0471(10) 0.0289(9) 0.0263(8) 0.0016(6) 0.0051(7) -0.0045(7)
C32 0.0366(9) 0.0296(9) 0.0418(10) 0.0077(7) 0.0090(8) 0.0065(7)
C31 0.0355(9) 0.0225(8) 0.0567(11) -0.0003(7) 0.0218(8) 0.0011(7)
C27 0.0459(11) 0.0372(10) 0.0307(9) -0.0017(7) 0.0095(8) -0.0026(8)
C34 0.0549(12) 0.0463(11) 0.0312(9) 0.0034(8) 0.0100(8) 0.0163(9)
C29 0.0577(13) 0.0546(13) 0.0368(10) -0.0036(9) 0.0112(9) -0.0116(10)
C11 0.0745(15) 0.0358(10) 0.0325(9) -0.0073(8) 0.0170(9) -0.0006(9)
C9 0.0808(17) 0.0431(11) 0.0292(9) 0.0039(8) 0.0104(10) 0.0123(10)
C28 0.0546(13) 0.0577(13) 0.0390(11) 0.0192(9) 0.0050(9) -0.0101(10)
C4 0.107(2) 0.0448(12) 0.0411(12) -0.0079(9) 0.0315(13) -0.0069(13)
C2 0.097(2) 0.0586(15) 0.0497(13) 0.0265(12) 0.0119(13) 0.0250(14)
C35 0.146(3) 0.0691(18) 0.0575(16) 0.0107(13) 0.0542(19) -0.0021(19)
C36 0.101(2) 0.100(2) 0.0648(17) -0.0444(16) 0.0404(17) -0.0401(19)

loop_
_atom_type_symbol
_atom_type_description
_atom_type_scat_dispersion_real
_atom_type_scat_dispersion_imag
_atom_type_scat_source
C C 0.0033 0.0016 'International Tables Vol C Tables 4.2.6.8 and 6.1.1.4'
H H 0.0000 0.0000 'International Tables Vol C Tables 4.2.6.8 and 6.1.1.4'
N N 0.0061 0.0033 'International Tables Vol C Tables 4.2.6.8 and 6.1.1.4'
O O 0.0106 0.0060 'International Tables Vol C Tables 4.2.6.8 and 6.1.1.4'

loop_
_geom_angle_atom_site_label_1
_geom_angle_atom_site_label_2
_geom_angle_atom_site_label_3
_geom_angle
_geom_angle_site_symmetry_1
_geom_angle_site_symmetry_3
_geom_angle_publ_flag
O2 C20 C23 121.84(13) . . ?
O2 C20 C19 120.39(13) . . ?
C23 C20 C19 117.76(14) . . ?
C18 C19 C14 119.48(13) . . ?
C18 C19 C20 120.29(13) . . ?
C14 C19 C20 120.23(14) . . ?
O1 C14 C15 119.10(14) . . ?
O1 C14 C19 120.50(13) . . ?
C15 C14 C19 120.40(14) . . ?
C14 C15 C16 118.74(14) . . ?
C14 C15 C13 119.49(14) . . ?
C16 C15 C13 121.77(13) . . ?
C24 N2 C25 128.79(14) . . ?
C17 C18 C19 119.07(14) . . ?
C17 C18 C21 121.18(15) . . ?
C19 C18 C21 119.75(14) . . ?
C1 C12 C8 121.52(14) . . ?
C1 C12 N1 120.36(14) . . ?
C8 C12 N1 117.93(14) . . ?
C21 C22 C23 121.73(14) . . ?
C13 N1 C12 116.33(13) . . ?
C17 C16 C15 121.71(14) . . ?
C16 C17 C18 120.60(15) . . ?
C24 C23 C22 119.59(14) . . ?
C24 C23 C20 120.44(14) . . ?
C22 C23 C20 119.97(14) . . ?
N2 C24 C23 122.35(14) . . ?
C7 C8 C12 117.93(15) . . ?
C7 C8 C10 122.42(15) . . ?
C12 C8 C10 119.62(15) . . ?
C22 C21 C18 120.49(15) . . ?
C5 C1 C12 118.01(15) . . ?
C5 C1 C3 121.18(15) . . ?
C12 C1 C3 120.80(14) . . ?
C26 C25 C33 123.23(15) . . ?
C26 C25 N2 118.65(14) . . ?
C33 C25 N2 117.90(14) . . ?
N1 C13 C15 122.81(15) . . ?
C6 C5 C1 121.15(16) . . ?
C6 C7 C8 121.19(16) . . ?
C31 C30 C26 121.37(16) . . ?
C25 C26 C30 116.41(16) . . ?
C25 C26 C27 120.96(15) . . ?
C30 C26 C27 122.57(16) . . ?
C32 C33 C25 117.18(16) . . ?
C32 C33 C34 121.61(16) . . ?
C25 C33 C34 121.18(15) . . ?
C8 C10 C9 111.93(15) . . ?
C8 C10 C11 112.34(16) . . ?
C9 C10 C11 110.79(16) . . ?
C7 C6 C5 119.92(16) . . ?
C2 C3 C1 111.12(18) . . ?
C2 C3 C4 111.06(19) . . ?
C1 C3 C4 112.29(15) . . ?
C31 C32 C33 120.86(16) . . ?
C32 C31 C30 120.08(16) . . ?
C29 C27 C28 112.44(17) . . ?
C29 C27 C26 112.46(16) . . ?
C28 C27 C26 111.74(16) . . ?
C36 C34 C33 112.32(19) . . ?
C36 C34 C35 110.7(2) . . ?
C33 C34 C35 111.20(18) . . ?

loop_
_geom_bond_atom_site_label_1
_geom_bond_atom_site_label_2
_geom_bond_distance
_geom_bond_site_symmetry_2
_geom_bond_publ_flag
O2 C20 1.289(2) . ?
O1 C14 1.3472(19) . ?
C20 C23 1.436(2) . ?
C20 C19 1.449(2) . ?
C19 C18 1.414(2) . ?
C19 C14 1.428(2) . ?
C14 C15 1.399(2) . ?
C15 C16 1.408(2) . ?
C15 C13 1.464(2) . ?
N2 C24 1.306(2) . ?
N2 C25 1.438(2) . ?
C18 C17 1.412(2) . ?
C18 C21 1.435(2) . ?
C12 C1 1.404(2) . ?
C12 C8 1.407(2) . ?
C12 N1 1.4286(19) . ?
C22 C21 1.353(2) . ?
C22 C23 1.426(2) . ?
N1 C13 1.279(2) . ?
C16 C17 1.372(2) . ?
C23 C24 1.409(2) . ?
C8 C7 1.395(2) . ?
C8 C10 1.520(2) . ?
C1 C5 1.395(2) . ?
C1 C3 1.520(2) . ?
C25 C26 1.396(2) . ?
C25 C33 1.397(2) . ?
C5 C6 1.385(3) . ?
C7 C6 1.384(3) . ?
C30 C31 1.384(3) . ?
C30 C26 1.396(2) . ?
C26 C27 1.526(2) . ?
C33 C32 1.392(2) . ?
C33 C34 1.526(3) . ?
C10 C9 1.528(3) . ?
C10 C11 1.531(3) . ?
C3 C2 1.518(3) . ?
C3 C4 1.523(3) . ?
C32 C31 1.381(3) . ?
C27 C29 1.514(3) . ?
C27 C28 1.525(3) . ?
C34 C36 1.485(4) . ?
C34 C35 1.549(3) . ?

loop_
_cod_related_entry_id
_cod_related_entry_database
_cod_related_entry_code
1 ChemSpider 30660059
